data_4124714
loop_
_publ_author_name
'Keszler, D.A.'
'Ibers, J.A.'

_publ_section_title
;
 Synthesis and structure of a new ternary chalcogenide Nb3 Pd0.72 Se7;
 interrelationships in the packing of prisms and planes
;
_journal_name_full 'Journal of the American Chemical Society'
_journal_page_first 8119
_journal_page_last 8127
_journal_volume 107
_journal_year 1985
_chemical_formula_sum 'Nb3 Pd0.715 Se7'
_chemical_name_systematic 'Nb3 Pd Se7'
_space_group_IT_number 12
_symmetry_space_group_name_Hall '-C 2y'
_symmetry_space_group_name_H-M 'C 1 2/m 1'
_cell_angle_alpha 90
_cell_angle_beta 95.47
_cell_angle_gamma 90
_cell_formula_units_Z 4
_cell_length_a 12.803
_cell_length_b 3.413
_cell_length_c 21.058
_cell_volume 915.974
_citation_journal_id_ASTM JACSAT
_cod_data_source_file Keszler_JACSAT_1985_503.cif
_cod_data_source_block Nb3Pd0.715Se7
_cod_original_cell_volume 915.9737
_cod_database_code 4124714

loop_
_symmetry_equiv_pos_as_xyz
x,y,z
-x,y,-z
-x,-y,-z
x,-y,z
x+1/2,y+1/2,z
-x+1/2,y+1/2,-z
-x+1/2,-y+1/2,-z
x+1/2,-y+1/2,z

loop_
_atom_site_label
_atom_site_type_symbol
_atom_site_fract_x
_atom_site_fract_y
_atom_site_fract_z
_atom_site_occupancy
_atom_site_U_iso_or_equiv
Se5 Se 0.28059 0 0.353053 1 0.0
Nb2 Nb 0.11712 0 0.269605 1 0.0
Pd2 Pd 0 0.5 0.5 0.43 0.0
Nb3 Nb 0.66851 0 0.411657 1 0.0
Se6 Se 0.47153 0 0.2338 1 0.0
Se2 Se 0.16685 0 0.067514 1 0.0
Pd1 Pd 0 0 0 1 0.0
Se1 Se 0.85191 0 0.492851 1 0.0
Se3 Se 0.91081 0 0.097201 1 0.0
Se4 Se 0.72512 0 0.209658 1 0.0
Nb1 Nb 0.5593 0 0.127824 1 0.0
Se7 Se 0.02227 0 0.372451 1 0.0
